data_7154844
loop_
_publ_author_name
'Bai, Mei'
'You, Yong'
'Chen, Yong-Zheng'
'Xiang, Guang-Yan'
'Xu, Xiao-Ying'
'Zhang, Xiao-Mei'
'Yuan, Wei-Cheng'

_publ_section_title
;
 An unprecedented protocol for the synthesis of
 3-hydroxy-3-phenacyloxindole derivatives with indolin-2-ones and
 \a-substituted ketones.
;
_journal_issue 4
_journal_name_full 'Organic &amp; biomolecular chemistry'
_journal_page_first 1395
_journal_page_last 1401
_journal_paper_doi 10.1039/c5ob02391b
_journal_volume 14
_journal_year 2016
_chemical_formula_sum 'C18 H15 N O4'
_chemical_formula_weight 309.31
_chemical_name_systematic
;
 ?
;
_space_group_crystal_system monoclinic
_space_group_IT_number 14
_space_group_name_Hall '-P 2ybc'
_space_group_name_H-M_alt 'P 1 21/c 1'
_symmetry_space_group_name_Hall '-P 2ybc'
_symmetry_space_group_name_H-M 'P 1 21/c 1'
_atom_sites_solution_hydrogens geom
_audit_creation_method SHELXL-2013
_audit_update_record
;
2015-11-20 deposited with the CCDC.
2015-12-08 downloaded from the CCDC.
;
_cell_angle_alpha 90
_cell_angle_beta 105.218(2)
_cell_angle_gamma 90
_cell_formula_units_Z 4
_cell_length_a 11.1239(3)
_cell_length_b 8.9956(2)
_cell_length_c 15.6586(4)
_cell_measurement_reflns_used 4496
_cell_measurement_temperature 289(2)
_cell_measurement_theta_max 69.5711
_cell_measurement_theta_min 4.3783
_cell_volume 1511.95(7)
_computing_cell_refinement 'CrysAlisPro (Agilent Technologies)'
_computing_data_collection 'CrysAlisPro (Agilent Technologies)'
_computing_data_reduction 'CrysAlisPro (Agilent Technologies)'
_computing_molecular_graphics 'Ortep-3 (L. J. Farrugia, 2001)'
_computing_publication_material SHELXL-2013
_computing_structure_refinement 'SHELXL-2013 (Sheldrick, 2013)'
_computing_structure_solution 'SHELXS-97 (Sheldrick, 1997)'
_diffrn_ambient_temperature 289(2)
_diffrn_detector_area_resol_mean 15.9149
_diffrn_measured_fraction_theta_full 0.979
_diffrn_measured_fraction_theta_max 0.967
_diffrn_measurement_device_type 'Gemini S Ultra, Agilent Technologies'
_diffrn_measurement_method '\w scans'
_diffrn_radiation_type CuK\a
_diffrn_radiation_wavelength 1.54184
_diffrn_reflns_av_R_equivalents 0.0135
_diffrn_reflns_av_unetI/netI 0.0143
_diffrn_reflns_laue_measured_fraction_full 0.979
_diffrn_reflns_laue_measured_fraction_max 0.967
_diffrn_reflns_limit_h_max 13
_diffrn_reflns_limit_h_min -13
_diffrn_reflns_limit_k_max 9
_diffrn_reflns_limit_k_min -10
_diffrn_reflns_limit_l_max 12
_diffrn_reflns_limit_l_min -18
_diffrn_reflns_number 6820
_diffrn_reflns_point_group_measured_fraction_full 0.979
_diffrn_reflns_point_group_measured_fraction_max 0.967
_diffrn_reflns_theta_full 67.684
_diffrn_reflns_theta_max 69.699
_diffrn_reflns_theta_min 6.216
_diffrn_source 'Enhance Ultra (Cu) X-ray Source'
_exptl_absorpt_coefficient_mu 0.798
_exptl_absorpt_correction_T_max 1.00000
_exptl_absorpt_correction_T_min 0.75721
_exptl_absorpt_correction_type multi-scan
_exptl_absorpt_process_details
;
CrysAlisPro, Agilent Technologies,
Version 1.171.36.21 (release 14-08-2012 CrysAlis171 .NET)
(compiled Sep 14 2012,17:21:16)
Empirical absorption correction using spherical harmonics,
 implemented in SCALE3 ABSPACK scaling algorithm.
;
_exptl_crystal_colour colorless
_exptl_crystal_density_diffrn 1.359
_exptl_crystal_description block
_exptl_crystal_F_000 648
_exptl_crystal_size_max 0.280
_exptl_crystal_size_mid 0.240
_exptl_crystal_size_min 0.200
_refine_diff_density_max 0.187
_refine_diff_density_min -0.149
_refine_diff_density_rms 0.028
_refine_ls_extinction_method none
_refine_ls_goodness_of_fit_ref 1.065
_refine_ls_hydrogen_treatment constr
_refine_ls_matrix_type full
_refine_ls_number_parameters 210
_refine_ls_number_reflns 2747
_refine_ls_number_restraints 0
_refine_ls_restrained_S_all 1.065
_refine_ls_R_factor_all 0.0450
_refine_ls_R_factor_gt 0.0422
_refine_ls_shift/su_max 0.000
_refine_ls_shift/su_mean 0.000
_refine_ls_structure_factor_coef Fsqd
_refine_ls_weighting_details 'w=1/[\s^2^(Fo^2^)+(0.0560P)^2^+0.3043P] where P=(Fo^2^+2Fc^2^)/3'
_refine_ls_weighting_scheme calc
_refine_ls_wR_factor_gt 0.1106
_refine_ls_wR_factor_ref 0.1128
_reflns_Friedel_coverage 0.000
_reflns_number_gt 2532
_reflns_number_total 2747
_reflns_threshold_expression 'I > 2\s(I)'
_cod_data_source_file c5ob02391b2.cif
_cod_data_source_block shelxl
_cod_depositor_comments 'Adding full bibliography for 7154844.cif.'
_cod_database_code 7154844
_shelx_space_group_comment
;
The symmetry employed for this shelxl refinement is uniquely defined
by the following loop, which should always be used as a source of
symmetry information in preference to the above space-group names.
They are only intended as comments.
;
_shelx_estimated_absorpt_t_min 0.807
_shelx_estimated_absorpt_t_max 0.857
_shelxl_version_number 2013-4

loop_
_space_group_symop_operation_xyz
'x, y, z'
'-x, y+1/2, -z+1/2'
'-x, -y, -z'
'x, -y-1/2, z-1/2'

loop_
_atom_site_label
_atom_site_type_symbol
_atom_site_fract_x
_atom_site_fract_y
_atom_site_fract_z
_atom_site_U_iso_or_equiv
_atom_site_adp_type
_atom_site_occupancy
_atom_site_site_symmetry_order
_atom_site_calc_flag
_atom_site_refinement_flags_posn
_atom_site_refinement_flags_adp
O4 O 0.72612(10) 0.37452(13) 0.92232(9) 0.0687(3) Uani 1 1 d . .
O1 O 0.84586(10) -0.01859(13) 1.05432(7) 0.0632(3) Uani 1 1 d . .
H1 H 0.7953 -0.0775 1.0647 0.095 Uiso 1 1 calc R U
O2 O 0.70509(11) 0.22510(16) 1.10666(8) 0.0749(4) Uani 1 1 d . .
O3 O 0.35815(10) 0.19296(15) 0.92593(8) 0.0707(4) Uani 1 1 d . .
N1 N 0.56556(10) 0.15537(13) 0.97351(8) 0.0473(3) Uani 1 1 d . .
C11 C 0.88350(13) 0.20055(17) 0.98494(10) 0.0496(3) Uani 1 1 d . .
H11A H 0.9308 0.2332 1.0431 0.059 Uiso 1 1 calc R U
H11B H 0.9401 0.1481 0.9578 0.059 Uiso 1 1 calc R U
C5 C 0.57834(13) 0.07091(15) 0.89875(9) 0.0458(3) Uani 1 1 d . .
C7 C 0.78187(12) 0.09336(16) 0.99542(9) 0.0469(3) Uani 1 1 d . .
C12 C 0.83301(13) 0.33520(16) 0.92954(9) 0.0488(3) Uani 1 1 d . .
C1 C 0.73896(16) -0.04961(18) 0.84702(11) 0.0589(4) Uani 1 1 d . .
H1A H 0.8222 -0.0749 0.8546 0.071 Uiso 1 1 calc R U
C6 C 0.70266(13) 0.03316(15) 0.90985(9) 0.0463(3) Uani 1 1 d . .
C13 C 0.91471(13) 0.41922(16) 0.88501(9) 0.0480(3) Uani 1 1 d . .
C8 C 0.68480(13) 0.17052(17) 1.03452(9) 0.0508(3) Uani 1 1 d . .
C9 C 0.45578(14) 0.22117(17) 0.98115(11) 0.0550(4) Uani 1 1 d . .
C10 C 0.4605(2) 0.3254(2) 1.05570(13) 0.0752(5) Uani 1 1 d . .
H10A H 0.3828 0.3779 1.0454 0.113 Uiso 1 1 calc R U
H10B H 0.5270 0.3953 1.0598 0.113 Uiso 1 1 calc R U
H10C H 0.4747 0.2704 1.1100 0.113 Uiso 1 1 calc R U
C14 C 1.04178(14) 0.39253(17) 0.90172(10) 0.0545(4) Uani 1 1 d . .
H14 H 1.0790 0.3190 0.9417 0.065 Uiso 1 1 calc R U
C17 C 0.9321(2) 0.6100(2) 0.78171(12) 0.0787(6) Uani 1 1 d . .
H17 H 0.8952 0.6826 0.7409 0.094 Uiso 1 1 calc R U
C16 C 1.05861(19) 0.5819(2) 0.79839(12) 0.0727(5) Uani 1 1 d . .
H16 H 1.1066 0.6353 0.7686 0.087 Uiso 1 1 calc R U
C15 C 1.11307(17) 0.4754(2) 0.85877(13) 0.0680(5) Uani 1 1 d . .
H15 H 1.1984 0.4587 0.8710 0.082 Uiso 1 1 calc R U
C2 C 0.64924(19) -0.0945(2) 0.77228(11) 0.0706(5) Uani 1 1 d . .
H2 H 0.6721 -0.1509 0.7293 0.085 Uiso 1 1 calc R U
C4 C 0.48781(15) 0.02689(18) 0.82438(10) 0.0585(4) Uani 1 1 d . .
H4 H 0.4045 0.0518 0.8168 0.070 Uiso 1 1 calc R U
C18 C 0.86110(16) 0.5303(2) 0.82560(11) 0.0676(5) Uani 1 1 d . .
H18 H 0.7766 0.5511 0.8154 0.081 Uiso 1 1 calc R U
C3 C 0.52600(18) -0.0560(2) 0.76138(11) 0.0694(5) Uani 1 1 d . .
H3 H 0.4670 -0.0863 0.7105 0.083 Uiso 1 1 calc R U

loop_
_atom_site_aniso_label
_atom_site_aniso_U_11
_atom_site_aniso_U_22
_atom_site_aniso_U_33
_atom_site_aniso_U_23
_atom_site_aniso_U_13
_atom_site_aniso_U_12
O4 0.0476(6) 0.0603(7) 0.1008(9) 0.0182(6) 0.0240(6) 0.0078(5)
O1 0.0569(6) 0.0657(7) 0.0657(7) 0.0240(5) 0.0137(5) 0.0065(5)
O2 0.0681(7) 0.0981(10) 0.0628(7) -0.0245(7) 0.0247(6) -0.0113(7)
O3 0.0501(6) 0.0808(8) 0.0840(8) 0.0210(6) 0.0226(6) 0.0131(6)
N1 0.0453(6) 0.0464(6) 0.0536(6) 0.0023(5) 0.0191(5) 0.0021(5)
C11 0.0425(7) 0.0532(8) 0.0541(8) 0.0047(6) 0.0145(6) 0.0020(6)
C5 0.0488(7) 0.0430(7) 0.0473(7) 0.0066(6) 0.0154(6) 0.0003(6)
C7 0.0441(7) 0.0495(8) 0.0478(7) 0.0065(6) 0.0131(6) 0.0036(6)
C12 0.0437(7) 0.0474(8) 0.0548(8) -0.0008(6) 0.0120(6) -0.0001(6)
C1 0.0631(9) 0.0585(9) 0.0621(9) -0.0041(7) 0.0286(7) 0.0009(7)
C6 0.0490(7) 0.0435(7) 0.0489(7) 0.0041(6) 0.0172(6) 0.0012(6)
C13 0.0501(7) 0.0478(8) 0.0456(7) -0.0038(6) 0.0117(6) -0.0046(6)
C8 0.0496(8) 0.0544(8) 0.0517(8) -0.0019(6) 0.0190(6) -0.0044(6)
C9 0.0553(8) 0.0473(8) 0.0704(9) 0.0188(7) 0.0306(7) 0.0091(6)
C10 0.0900(13) 0.0600(10) 0.0899(12) 0.0065(9) 0.0491(11) 0.0206(9)
C14 0.0540(8) 0.0502(8) 0.0632(9) -0.0039(7) 0.0220(7) 0.0006(6)
C17 0.0887(13) 0.0807(13) 0.0612(10) 0.0195(9) 0.0100(9) -0.0147(10)
C16 0.0916(13) 0.0715(11) 0.0651(10) -0.0054(9) 0.0387(9) -0.0223(10)
C15 0.0643(9) 0.0645(10) 0.0858(12) -0.0092(9) 0.0386(9) -0.0086(8)
C2 0.0906(13) 0.0705(11) 0.0588(10) -0.0121(8) 0.0343(9) -0.0101(9)
C4 0.0553(8) 0.0611(9) 0.0553(8) 0.0068(7) 0.0078(7) -0.0033(7)
C18 0.0605(9) 0.0712(11) 0.0654(9) 0.0155(8) 0.0063(8) -0.0064(8)
C3 0.0808(12) 0.0740(11) 0.0498(8) -0.0032(8) 0.0106(8) -0.0155(9)

loop_
_atom_type_symbol
_atom_type_description
_atom_type_scat_dispersion_real
_atom_type_scat_dispersion_imag
_atom_type_scat_source
C C 0.0181 0.0091 'International Tables Vol C Tables 4.2.6.8 and 6.1.1.4'
H H 0.0000 0.0000 'International Tables Vol C Tables 4.2.6.8 and 6.1.1.4'
N N 0.0311 0.0180 'International Tables Vol C Tables 4.2.6.8 and 6.1.1.4'
O O 0.0492 0.0322 'International Tables Vol C Tables 4.2.6.8 and 6.1.1.4'

loop_
_geom_angle_atom_site_label_1
_geom_angle_atom_site_label_2
_geom_angle_atom_site_label_3
_geom_angle
C7 O1 H1 109.5
C9 N1 C8 125.91(13)
C9 N1 C5 124.99(13)
C8 N1 C5 108.92(11)
C12 C11 C7 113.21(11)
C12 C11 H11A 108.9
C7 C11 H11A 108.9
C12 C11 H11B 108.9
C7 C11 H11B 108.9
H11A C11 H11B 107.8
C4 C5 C6 121.08(14)
C4 C5 N1 129.29(13)
C6 C5 N1 109.63(12)
O1 C7 C6 113.60(12)
O1 C7 C11 104.94(11)
C6 C7 C11 114.22(11)
O1 C7 C8 110.17(11)
C6 C7 C8 102.09(11)
C11 C7 C8 111.99(12)
O4 C12 C13 120.71(13)
O4 C12 C11 119.57(13)
C13 C12 C11 119.71(12)
C6 C1 C2 118.73(16)
C6 C1 H1A 120.6
C2 C1 H1A 120.6
C1 C6 C5 120.78(14)
C1 C6 C7 128.37(13)
C5 C6 C7 110.84(12)
C18 C13 C14 119.16(14)
C18 C13 C12 118.13(13)
C14 C13 C12 122.69(13)
O2 C8 N1 125.74(14)
O2 C8 C7 125.58(13)
N1 C8 C7 108.50(12)
O3 C9 N1 119.17(15)
O3 C9 C10 121.79(15)
N1 C9 C10 119.03(15)
C9 C10 H10A 109.5
C9 C10 H10B 109.5
H10A C10 H10B 109.5
C9 C10 H10C 109.5
H10A C10 H10C 109.5
H10B C10 H10C 109.5
C15 C14 C13 119.98(15)
C15 C14 H14 120.0
C13 C14 H14 120.0
C18 C17 C16 119.87(18)
C18 C17 H17 120.1
C16 C17 H17 120.1
C15 C16 C17 120.07(16)
C15 C16 H16 120.0
C17 C16 H16 120.0
C16 C15 C14 120.38(17)
C16 C15 H15 119.8
C14 C15 H15 119.8
C3 C2 C1 120.24(16)
C3 C2 H2 119.9
C1 C2 H2 119.9
C5 C4 C3 117.45(15)
C5 C4 H4 121.3
C3 C4 H4 121.3
C17 C18 C13 120.50(17)
C17 C18 H18 119.7
C13 C18 H18 119.7
C2 C3 C4 121.72(16)
C2 C3 H3 119.1
C4 C3 H3 119.1

loop_
_geom_bond_atom_site_label_1
_geom_bond_atom_site_label_2
_geom_bond_distance
O4 C12 1.2170(17)
O1 C7 1.4237(17)
O1 H1 0.8200
O2 C8 1.1975(18)
O3 C9 1.224(2)
N1 C9 1.3902(18)
N1 C8 1.4231(19)
N1 C5 1.4336(18)
C11 C12 1.510(2)
C11 C7 1.5271(19)
C11 H11A 0.9700
C11 H11B 0.9700
C5 C4 1.383(2)
C5 C6 1.3900(19)
C7 C6 1.498(2)
C7 C8 1.5394(19)
C12 C13 1.489(2)
C1 C6 1.376(2)
C1 C2 1.384(3)
C1 H1A 0.9300
C13 C18 1.389(2)
C13 C14 1.389(2)
C9 C10 1.488(3)
C10 H10A 0.9600
C10 H10B 0.9600
C10 H10C 0.9600
C14 C15 1.384(2)
C14 H14 0.9300
C17 C18 1.376(3)
C17 C16 1.386(3)
C17 H17 0.9300
C16 C15 1.370(3)
C16 H16 0.9300
C15 H15 0.9300
C2 C3 1.381(3)
C2 H2 0.9300
C4 C3 1.389(3)
C4 H4 0.9300
C18 H18 0.9300
C3 H3 0.9300

loop_
_geom_hbond_atom_site_label_D
_geom_hbond_atom_site_label_H
_geom_hbond_atom_site_label_A
_geom_hbond_distance_DH
_geom_hbond_distance_HA
_geom_hbond_distance_DA
_geom_hbond_angle_DHA
_geom_hbond_site_symmetry_A
O1 H1 O3 0.82 2.04 2.8416(17) 167.5 3_657

loop_
_geom_torsion_atom_site_label_1
_geom_torsion_atom_site_label_2
_geom_torsion_atom_site_label_3
_geom_torsion_atom_site_label_4
_geom_torsion
C9 N1 C5 C4 -5.8(2)
C8 N1 C5 C4 178.85(15)
C9 N1 C5 C6 174.66(12)
C8 N1 C5 C6 -0.68(15)
C12 C11 C7 O1 -175.67(12)
C12 C11 C7 C6 59.27(16)
C12 C11 C7 C8 -56.15(16)
C7 C11 C12 O4 23.4(2)
C7 C11 C12 C13 -157.18(13)
C2 C1 C6 C5 0.1(2)
C2 C1 C6 C7 179.74(15)
C4 C5 C6 C1 -0.2(2)
N1 C5 C6 C1 179.41(13)
C4 C5 C6 C7 -179.87(13)
N1 C5 C6 C7 -0.29(16)
O1 C7 C6 C1 -60.05(19)
C11 C7 C6 C1 60.3(2)
C8 C7 C6 C1 -178.63(15)
O1 C7 C6 C5 119.62(13)
C11 C7 C6 C5 -120.04(13)
C8 C7 C6 C5 1.04(15)
O4 C12 C13 C18 -8.7(2)
C11 C12 C13 C18 171.83(14)
O4 C12 C13 C14 170.13(15)
C11 C12 C13 C14 -9.3(2)
C9 N1 C8 O2 10.7(2)
C5 N1 C8 O2 -174.00(15)
C9 N1 C8 C7 -173.94(12)
C5 N1 C8 C7 1.34(15)
O1 C7 C8 O2 52.9(2)
C6 C7 C8 O2 173.92(16)
C11 C7 C8 O2 -63.5(2)
O1 C7 C8 N1 -122.42(13)
C6 C7 C8 N1 -1.43(15)
C11 C7 C8 N1 121.19(13)
C8 N1 C9 O3 -176.44(13)
C5 N1 C9 O3 9.0(2)
C8 N1 C9 C10 4.3(2)
C5 N1 C9 C10 -170.28(13)
C18 C13 C14 C15 -0.6(2)
C12 C13 C14 C15 -179.40(14)
C18 C17 C16 C15 -0.3(3)
C17 C16 C15 C14 1.8(3)
C13 C14 C15 C16 -1.3(2)
C6 C1 C2 C3 0.3(3)
C6 C5 C4 C3 -0.1(2)
N1 C5 C4 C3 -179.61(14)
C16 C17 C18 C13 -1.6(3)
C14 C13 C18 C17 2.0(3)
C12 C13 C18 C17 -179.10(16)
C1 C2 C3 C4 -0.6(3)
C5 C4 C3 C2 0.5(3)
